data_7227752
loop_
_publ_author_name
'Su, Yu-Jun'
'Wei, Ke-Xin'
'Huang, Bo'
'Xu, Wei-Jian'
'Zhang, Wei-Xiong'
'Zeng, Ming-Hua'
'Chen, Xiao-Ming'

_publ_section_title
;
 Deformable Mn(iii)--Schiff-base dimer for anomalously large positive and
 negative anisotropic thermal expansions
;
_journal_issue 13
_journal_name_full CrystEngComm
_journal_page_first 1725
_journal_paper_doi 10.1039/C7CE00292K
_journal_volume 19
_journal_year 2017
_chemical_formula_moiety 'C24 H25 Mn N2 O6'
_chemical_formula_sum 'C24 H25 Mn N2 O6'
_chemical_formula_weight 492.40
_chemical_name_common '[Mn(saltmen)(Hfmac)]'
_chemical_name_systematic '[Mn(saltmen)(Hfmac)]'
_space_group_crystal_system monoclinic
_space_group_IT_number 14
_space_group_name_Hall '-P 2ybc'
_space_group_name_H-M_alt 'P 1 21/c 1'
_symmetry_space_group_name_Hall '-P 2ybc'
_symmetry_space_group_name_H-M 'P 1 21/c 1'
_atom_sites_solution_hydrogens mixed
_audit_creation_date 2017-01-05
_audit_creation_method
;
Olex2 1.2
(compiled 2015.09.30 svn.r3233 for OlexSys, GUI svn.r5103)
;
_audit_update_record
;
2017-02-03 deposited with the CCDC.
2017-02-28 downloaded from the CCDC.
;
_cell_angle_alpha 90
_cell_angle_beta 101.3650(10)
_cell_angle_gamma 90
_cell_formula_units_Z 4
_cell_length_a 9.7948(5)
_cell_length_b 10.1059(5)
_cell_length_c 22.8628(11)
_cell_measurement_reflns_used 10643
_cell_measurement_temperature 200.15
_cell_measurement_theta_max 54.78
_cell_measurement_theta_min 6.11
_cell_volume 2218.71(19)
_computing_molecular_graphics 'Olex2 (Dolomanov et al., 2009)'
_computing_publication_material 'Olex2 (Dolomanov et al., 2009)'
_computing_structure_refinement 'ShelXL (Sheldrick, 2015)'
_computing_structure_solution 'XS (Sheldrick, 2008)'
_diffrn_ambient_temperature 200.15
_diffrn_measured_fraction_theta_full 0.997
_diffrn_measured_fraction_theta_max 0.996
_diffrn_measurement_device_type 'multiwire proportional'
_diffrn_measurement_method 'phi and omega scans'
_diffrn_radiation_monochromator graphite
_diffrn_radiation_type MoK\a
_diffrn_radiation_wavelength 0.71073
_diffrn_reflns_av_R_equivalents 0.0361
_diffrn_reflns_av_unetI/netI 0.0409
_diffrn_reflns_Laue_measured_fraction_full 0.997
_diffrn_reflns_Laue_measured_fraction_max 0.996
_diffrn_reflns_limit_h_max 12
_diffrn_reflns_limit_h_min -11
_diffrn_reflns_limit_k_max 10
_diffrn_reflns_limit_k_min -12
_diffrn_reflns_limit_l_max 28
_diffrn_reflns_limit_l_min -25
_diffrn_reflns_number 10946
_diffrn_reflns_point_group_measured_fraction_full 0.997
_diffrn_reflns_point_group_measured_fraction_max 0.996
_diffrn_reflns_theta_full 25.242
_diffrn_reflns_theta_max 25.999
_diffrn_reflns_theta_min 3.053
_exptl_absorpt_coefficient_mu 0.639
_exptl_absorpt_correction_T_max 1
_exptl_absorpt_correction_T_min 0.4890
_exptl_absorpt_correction_type multi-scan
_exptl_absorpt_process_details ABSCOR
_exptl_crystal_colour 'dark brown'
_exptl_crystal_colour_modifier dark
_exptl_crystal_colour_primary brown
_exptl_crystal_density_diffrn 1.474
_exptl_crystal_description prism
_exptl_crystal_F_000 1024
_exptl_crystal_preparation ', Magnetic properties'
_exptl_crystal_size_max 0.3
_exptl_crystal_size_mid 0.1
_exptl_crystal_size_min 0.1
_refine_diff_density_max 0.551
_refine_diff_density_min -0.509
_refine_diff_density_rms 0.070
_refine_ls_extinction_method none
_refine_ls_goodness_of_fit_ref 1.070
_refine_ls_hydrogen_treatment mixed
_refine_ls_matrix_type full
_refine_ls_number_parameters 363
_refine_ls_number_reflns 4349
_refine_ls_number_restraints 50
_refine_ls_restrained_S_all 1.070
_refine_ls_R_factor_all 0.0479
_refine_ls_R_factor_gt 0.0412
_refine_ls_shift/su_max 0.001
_refine_ls_shift/su_mean 0.000
_refine_ls_structure_factor_coef Fsqd
_refine_ls_weighting_details 'w=1/[\s^2^(Fo^2^)+(0.0599P)^2^+0.9651P] where P=(Fo^2^+2Fc^2^)/3'
_refine_ls_weighting_scheme calc
_refine_ls_wR_factor_gt 0.1074
_refine_ls_wR_factor_ref 0.1115
_reflns_Friedel_coverage 0.000
_reflns_number_gt 3739
_reflns_number_total 4349
_reflns_threshold_expression 'I > 2\s(I)'
_cod_data_source_file c7ce00292k2.cif
_cod_data_source_block 1_200
_cod_depositor_comments 'Adding full bibliography for 7227752--7227756.cif.'
_cod_database_code 7227752
_shelx_space_group_comment
;
The symmetry employed for this shelxl refinement is uniquely defined
by the following loop, which should always be used as a source of
symmetry information in preference to the above space-group names.
They are only intended as comments.
;
_shelx_estimated_absorpt_t_max 0.939
_shelx_estimated_absorpt_t_min 0.831
_olex2_refinement_description
;
1. Fixed Uiso
 At 1.2 times of:
  All C(H) groups
 At 1.5 times of:
  All C(H,H,H) groups, All O(H) groups
2. Restrained distances
 C11-C12 \\sim C11-C13 \\sim C11'-C12' \\sim C11'-C13' \\sim C8'-C11'
 with sigma of 0.01
 N1-C8' \\sim N1-C8 \\sim N2-C11 \\sim N2-C11'
 with sigma of 0.005
 C8-C9 \\sim C8-C10 \\sim C8'-C9' \\sim C8'-C10' \\sim C8-C11
 with sigma of 0.01
3. Uiso/Uaniso restraints and constraints
Uanis(C8') \\sim Ueq, Uanis(C11') \\sim Ueq: with sigma of 0.005 and sigma for
terminal atoms of 0.01
Uanis(C9') \\sim Ueq, Uanis(C13') \\sim Ueq: with sigma of 0.005 and sigma for
terminal atoms of 0.01
4. Others
 Sof(C8')=Sof(C9')=Sof(H9'A)=Sof(H9'B)=Sof(H9'C)=Sof(C10')=Sof(H10D)=Sof(H10E)=
 Sof(H10F)=Sof(C11')=Sof(C12')=Sof(H12D)=Sof(H12E)=Sof(H12F)=Sof(C13')=
 Sof(H13D)=Sof(H13E)=Sof(H13F)=1-FVAR(1)
 Sof(C8)=Sof(C9)=Sof(H9A)=Sof(H9B)=Sof(H9C)=Sof(C10)=Sof(H10A)=Sof(H10B)=
 Sof(H10C)=Sof(C11)=Sof(C12)=Sof(H12A)=Sof(H12B)=Sof(H12C)=Sof(C13)=Sof(H13A)=
 Sof(H13B)=Sof(H13C)=FVAR(1)
5.a Riding coordinates:
 C10'(H10D,H10E,H10F)
5.b Aromatic/amide H refined with riding coordinates:
 C2(H2), C3(H3), C4(H4), C5(H5), C7(H7), C14(H14), C16(H16), C17(H17),
 C18(H18), C19(H19), C22(H22), C23(H23)
5.c Idealised Me refined as rotating group:
 C9(H9A,H9B,H9C), C10(H10A,H10B,H10C), C12(H12A,H12B,H12C), C13(H13A,H13B,
 H13C), C9'(H9'A,H9'B,H9'C), C12'(H12D,H12E,H12F), C13'(H13D,H13E,H13F)
;
_shelx_shelxl_version_number 2014/7
_olex2_submission_special_instructions 'No special instructions were received'

loop_
_space_group_symop_operation_xyz
'x, y, z'
'-x, y+1/2, -z+1/2'
'-x, -y, -z'
'x, -y-1/2, z-1/2'

loop_
_atom_site_label
_atom_site_type_symbol
_atom_site_fract_x
_atom_site_fract_y
_atom_site_fract_z
_atom_site_U_iso_or_equiv
_atom_site_adp_type
_atom_site_occupancy
_atom_site_site_symmetry_order
_atom_site_calc_flag
_atom_site_refinement_flags_posn
_atom_site_refinement_flags_adp
_atom_site_refinement_flags_occupancy
_atom_site_disorder_assembly
_atom_site_disorder_group
Mn1 Mn -0.01722(3) 0.17381(3) 0.45015(2) 0.02296(12) Uani 1 1 d . . . . .
O1 O -0.10600(15) 0.04142(15) 0.39773(7) 0.0302(3) Uani 1 1 d . . . . .
O2 O -0.14779(16) 0.1466(2) 0.49627(7) 0.0433(5) Uani 1 1 d . . . . .
O3 O -0.11352(16) 0.33762(15) 0.40247(8) 0.0350(4) Uani 1 1 d . . . . .
O4 O -0.23933(15) 0.47330(15) 0.33565(7) 0.0325(4) Uani 1 1 d . . . . .
O5 O -0.54610(18) 0.06225(19) 0.30355(7) 0.0460(5) Uani 1 1 d . . . . .
O6 O -0.5573(2) 0.1347(2) 0.21066(8) 0.0478(5) Uani 1 1 d . . . . .
H6 H -0.609(4) 0.067(3) 0.2038(15) 0.072 Uiso 1 1 d R . . . .
N1 N 0.15160(17) 0.17046(16) 0.41620(8) 0.0247(4) Uani 1 1 d D . . . .
N2 N 0.11598(16) 0.26153(18) 0.51718(7) 0.0253(4) Uani 1 1 d D . . . .
C1 C -0.0789(2) 0.0019(2) 0.34644(9) 0.0261(4) Uani 1 1 d . . . . .
C2 C -0.1797(2) -0.0742(2) 0.30695(10) 0.0339(5) Uani 1 1 d . . . . .
H2 H -0.2676 -0.0912 0.3170 0.041 Uiso 1 1 calc R . . . .
C3 C -0.1520(2) -0.1231(2) 0.25474(10) 0.0372(5) Uani 1 1 d . . . . .
H3 H -0.2199 -0.1745 0.2291 0.045 Uiso 1 1 calc R . . . .
C4 C -0.0249(3) -0.0974(3) 0.23938(10) 0.0369(5) Uani 1 1 d . . . . .
H4 H -0.0054 -0.1312 0.2031 0.044 Uiso 1 1 calc R . . . .
C5 C 0.0746(2) -0.0218(2) 0.27714(10) 0.0315(5) Uani 1 1 d . . . . .
H5 H 0.1617 -0.0053 0.2662 0.038 Uiso 1 1 calc R . . . .
C6 C 0.0494(2) 0.0304(2) 0.33077(9) 0.0266(4) Uani 1 1 d . . . . .
C7 C 0.1591(2) 0.1072(2) 0.36797(9) 0.0274(4) Uani 1 1 d . . . . .
H7 H 0.2458 0.1112 0.3553 0.033 Uiso 1 1 calc R . . . .
C14 C 0.0850(2) 0.2992(2) 0.56644(9) 0.0267(4) Uani 1 1 d . . . . .
H14 H 0.1550 0.3432 0.5944 0.032 Uiso 1 1 calc R . . . .
C15 C -0.0474(2) 0.2795(2) 0.58226(9) 0.0250(4) Uani 1 1 d . . . . .
C16 C -0.0626(2) 0.3306(2) 0.63765(10) 0.0303(5) Uani 1 1 d . . . . .
H16 H 0.0111 0.3793 0.6613 0.036 Uiso 1 1 calc R . . . .
C17 C -0.1831(2) 0.3102(2) 0.65732(11) 0.0347(5) Uani 1 1 d . . . . .
H17 H -0.1942 0.3455 0.6946 0.042 Uiso 1 1 calc R . . . .
C18 C -0.2916(2) 0.2368(3) 0.62226(11) 0.0366(5) Uani 1 1 d . . . . .
H18 H -0.3755 0.2235 0.6364 0.044 Uiso 1 1 calc R . . . .
C19 C -0.2792(2) 0.1838(3) 0.56801(11) 0.0368(6) Uani 1 1 d . . . . .
H19 H -0.3534 0.1344 0.5450 0.044 Uiso 1 1 calc R . . . .
C20 C -0.1565(2) 0.2038(2) 0.54740(10) 0.0298(5) Uani 1 1 d . . . . .
C21 C -0.2204(2) 0.3635(2) 0.36110(9) 0.0252(4) Uani 1 1 d . . . . .
C22 C -0.32695(19) 0.2556(2) 0.34260(9) 0.0266(4) Uani 1 1 d . . . . .
H22 H -0.3373 0.1895 0.3709 0.032 Uiso 1 1 calc R . . . .
C23 C -0.4078(2) 0.2489(2) 0.28792(10) 0.0313(5) Uani 1 1 d . . . . .
H23 H -0.4002 0.3166 0.2599 0.038 Uiso 1 1 calc R . . . .
C24 C -0.5095(2) 0.1387(2) 0.26943(10) 0.0319(5) Uani 1 1 d . . . . .
C8 C 0.2674(2) 0.2643(3) 0.44508(11) 0.0238(6) Uani 0.854(5) 1 d D . P A 1
C9 C 0.2255(3) 0.4026(3) 0.41961(13) 0.0329(7) Uani 0.854(5) 1 d D . P A 1
H9A H 0.1392 0.4302 0.4316 0.049 Uiso 0.854(5) 1 calc GR . P A 1
H9B H 0.2110 0.3997 0.3760 0.049 Uiso 0.854(5) 1 calc GR . P A 1
H9C H 0.2997 0.4659 0.4350 0.049 Uiso 0.854(5) 1 calc GR . P A 1
C10 C 0.4112(5) 0.2251(7) 0.4339(3) 0.0304(13) Uani 0.854(5) 1 d D . P A 1
H10A H 0.4832 0.2744 0.4611 0.046 Uiso 0.854(5) 1 calc GR . P A 1
H10B H 0.4167 0.2459 0.3925 0.046 Uiso 0.854(5) 1 calc GR . P A 1
H10C H 0.4255 0.1300 0.4408 0.046 Uiso 0.854(5) 1 calc GR . P A 1
C11 C 0.2699(2) 0.2589(3) 0.51307(10) 0.0232(6) Uani 0.854(5) 1 d D . P A 1
C12 C 0.3497(8) 0.3778(9) 0.5463(3) 0.0301(14) Uani 0.854(5) 1 d D . P A 1
H12A H 0.4395 0.3878 0.5340 0.045 Uiso 0.854(5) 1 calc GR . P A 1
H12B H 0.3655 0.3622 0.5894 0.045 Uiso 0.854(5) 1 calc GR . P A 1
H12C H 0.2947 0.4587 0.5366 0.045 Uiso 0.854(5) 1 calc GR . P A 1
C13 C 0.3312(3) 0.1289(3) 0.54153(15) 0.0304(7) Uani 0.854(5) 1 d D . P A 1
H13A H 0.2804 0.0540 0.5203 0.046 Uiso 0.854(5) 1 calc GR . P A 1
H13B H 0.3226 0.1266 0.5835 0.046 Uiso 0.854(5) 1 calc GR . P A 1
H13C H 0.4297 0.1230 0.5389 0.046 Uiso 0.854(5) 1 calc GR . P A 1
C8' C 0.2775(8) 0.2040(11) 0.4658(4) 0.020(3) Uani 0.146(5) 1 d D U P A 2
C9' C 0.385(3) 0.246(4) 0.4284(16) 0.030(8) Uani 0.146(5) 1 d D U P A 2
H9'A H 0.4631 0.2911 0.4540 0.045 Uiso 0.146(5) 1 calc GR . P A 2
H9'B H 0.3411 0.3054 0.3964 0.045 Uiso 0.146(5) 1 calc GR . P A 2
H9'C H 0.4197 0.1669 0.4109 0.045 Uiso 0.146(5) 1 calc GR . P A 2
C10' C 0.3336(15) 0.0917(17) 0.5106(8) 0.027(4) Uani 0.146(5) 1 d D . P A 2
H10D H 0.3651 0.1297 0.5503 0.041 Uiso 0.146(5) 1 d R . P A 2
H10E H 0.2589 0.0277 0.5117 0.041 Uiso 0.146(5) 1 d R . P A 2
H10F H 0.4117 0.0466 0.4981 0.041 Uiso 0.146(5) 1 d R . P A 2
C11' C 0.2447(9) 0.3272(10) 0.5012(6) 0.028(4) Uani 0.146(5) 1 d D U P A 2
C12' C 0.2069(16) 0.4484(14) 0.4598(8) 0.034(4) Uani 0.146(5) 1 d D . P A 2
H12D H 0.2909 0.4812 0.4473 0.051 Uiso 0.146(5) 1 calc GR . P A 2
H12E H 0.1681 0.5183 0.4813 0.051 Uiso 0.146(5) 1 calc GR . P A 2
H12F H 0.1379 0.4223 0.4246 0.051 Uiso 0.146(5) 1 calc GR . P A 2
C13' C 0.353(5) 0.364(5) 0.5576(14) 0.028(9) Uani 0.146(5) 1 d D U P A 2
H13D H 0.4455 0.3709 0.5474 0.042 Uiso 0.146(5) 1 calc GR . P A 2
H13E H 0.3550 0.2950 0.5879 0.042 Uiso 0.146(5) 1 calc GR . P A 2
H13F H 0.3281 0.4487 0.5733 0.042 Uiso 0.146(5) 1 calc GR . P A 2

loop_
_atom_site_aniso_label
_atom_site_aniso_U_11
_atom_site_aniso_U_22
_atom_site_aniso_U_33
_atom_site_aniso_U_23
_atom_site_aniso_U_13
_atom_site_aniso_U_12
Mn1 0.01444(17) 0.0311(2) 0.02161(19) -0.00055(12) -0.00055(12) -0.00355(11)
O1 0.0238(7) 0.0325(8) 0.0338(8) -0.0054(7) 0.0045(6) -0.0074(6)
O2 0.0258(8) 0.0762(13) 0.0287(9) -0.0146(8) 0.0075(7) -0.0212(8)
O3 0.0236(8) 0.0344(9) 0.0399(9) 0.0005(7) -0.0109(7) -0.0003(6)
O4 0.0265(7) 0.0315(9) 0.0351(8) 0.0025(7) -0.0046(6) -0.0007(6)
O5 0.0436(10) 0.0568(12) 0.0358(9) -0.0024(8) 0.0036(8) -0.0230(9)
O6 0.0528(11) 0.0535(12) 0.0308(9) -0.0020(9) -0.0074(8) -0.0241(9)
N1 0.0175(8) 0.0261(9) 0.0300(9) -0.0018(7) 0.0031(7) -0.0020(6)
N2 0.0150(8) 0.0358(10) 0.0236(9) -0.0025(8) 0.0005(7) -0.0058(7)
C1 0.0262(10) 0.0232(10) 0.0265(10) 0.0012(8) -0.0009(8) -0.0004(8)
C2 0.0280(11) 0.0357(13) 0.0351(12) 0.0004(10) -0.0005(9) -0.0063(9)
C3 0.0402(13) 0.0382(13) 0.0277(12) -0.0037(10) -0.0067(10) -0.0100(10)
C4 0.0434(13) 0.0402(14) 0.0250(11) -0.0025(10) 0.0014(10) -0.0028(10)
C5 0.0330(11) 0.0342(12) 0.0259(11) 0.0004(9) 0.0025(9) 0.0000(9)
C6 0.0257(10) 0.0242(11) 0.0272(11) 0.0032(9) -0.0011(8) 0.0005(8)
C7 0.0207(9) 0.0313(12) 0.0301(11) -0.0005(9) 0.0045(8) 0.0012(8)
C14 0.0219(10) 0.0302(11) 0.0253(11) -0.0005(9) -0.0018(8) -0.0033(8)
C15 0.0202(9) 0.0273(11) 0.0264(10) 0.0022(9) 0.0024(8) 0.0028(8)
C16 0.0297(11) 0.0284(12) 0.0329(12) -0.0011(9) 0.0060(10) 0.0003(9)
C17 0.0395(13) 0.0329(13) 0.0350(12) 0.0000(10) 0.0157(11) 0.0058(10)
C18 0.0222(10) 0.0505(15) 0.0382(13) 0.0078(11) 0.0092(10) 0.0053(10)
C19 0.0172(10) 0.0592(16) 0.0323(12) 0.0017(11) 0.0005(9) -0.0029(10)
C20 0.0199(10) 0.0427(13) 0.0256(11) 0.0046(9) 0.0015(9) 0.0004(9)
C21 0.0169(9) 0.0329(11) 0.0243(10) -0.0033(9) 0.0009(8) 0.0012(8)
C22 0.0175(9) 0.0323(12) 0.0290(11) -0.0005(9) 0.0022(8) -0.0010(8)
C23 0.0260(10) 0.0341(12) 0.0317(12) -0.0018(9) 0.0011(9) -0.0052(9)
C24 0.0222(10) 0.0392(13) 0.0311(12) -0.0041(10) -0.0024(9) -0.0032(9)
C8 0.0188(12) 0.0261(14) 0.0260(13) 0.0003(11) 0.0035(10) -0.0073(10)
C9 0.0341(14) 0.0305(15) 0.0309(15) 0.0069(12) -0.0015(12) -0.0076(11)
C10 0.0135(18) 0.048(3) 0.029(2) 0.0008(18) 0.0026(18) -0.004(2)
C11 0.0149(11) 0.0304(15) 0.0233(13) -0.0003(11) 0.0016(9) -0.0034(10)
C12 0.022(2) 0.039(3) 0.029(2) -0.006(3) 0.0029(17) -0.0101(17)
C13 0.0174(12) 0.0408(17) 0.0313(17) 0.0087(14) 0.0006(13) 0.0009(11)
C8' 0.016(5) 0.020(5) 0.028(5) 0.004(4) 0.009(4) -0.010(4)
C9' 0.025(12) 0.025(10) 0.033(11) -0.006(7) -0.011(7) 0.001(8)
C10' 0.011(6) 0.032(9) 0.035(10) 0.013(8) -0.005(7) 0.006(6)
C11' 0.024(5) 0.030(6) 0.031(5) 0.004(4) 0.004(4) -0.002(4)
C12' 0.030(8) 0.019(8) 0.047(11) 0.009(7) -0.006(7) -0.003(6)
C13' 0.023(11) 0.029(11) 0.033(13) 0.007(7) 0.010(8) -0.001(7)

loop_
_atom_type_symbol
_atom_type_description
_atom_type_scat_dispersion_real
_atom_type_scat_dispersion_imag
_atom_type_scat_source
C C 0.0030 0.0020 'International Tables Vol C Tables 4.2.6.8 and 6.1.1.4'
H H 0.0000 0.0000 'International Tables Vol C Tables 4.2.6.8 and 6.1.1.4'
Mn Mn 0.3370 0.7280 'International Tables Vol C Tables 4.2.6.8 and 6.1.1.4'
N N 0.0060 0.0030 'International Tables Vol C Tables 4.2.6.8 and 6.1.1.4'
O O 0.0110 0.0060 'International Tables Vol C Tables 4.2.6.8 and 6.1.1.4'

loop_
_geom_angle_atom_site_label_1
_geom_angle_atom_site_label_2
_geom_angle_atom_site_label_3
_geom_angle
O1 Mn1 O3 97.20(7)
O1 Mn1 N1 93.17(7)
O1 Mn1 N2 160.59(7)
O2 Mn1 O1 88.43(7)
O2 Mn1 O3 97.12(8)
O2 Mn1 N1 164.68(8)
O2 Mn1 N2 92.82(7)
N1 Mn1 O3 97.80(7)
N1 Mn1 N2 80.69(7)
N2 Mn1 O3 101.86(7)
C1 O1 Mn1 129.22(13)
C20 O2 Mn1 128.13(14)
C21 O3 Mn1 139.10(14)
C24 O6 H6 107(2)
C7 N1 Mn1 122.83(14)
C7 N1 C8 121.02(17)
C7 N1 C8' 124.5(5)
C8 N1 Mn1 115.54(13)
C8' N1 Mn1 108.7(4)
C14 N2 Mn1 124.77(14)
C14 N2 C11 117.80(17)
C14 N2 C11' 115.4(5)
C11 N2 Mn1 116.41(13)
C11' N2 Mn1 116.8(5)
O1 C1 C2 119.51(18)
O1 C1 C6 120.93(19)
C6 C1 C2 119.54(19)
C1 C2 H2 119.5
C3 C2 C1 121.1(2)
C3 C2 H2 119.5
C2 C3 H3 120.1
C2 C3 C4 119.8(2)
C4 C3 H3 120.1
C3 C4 H4 120.0
C3 C4 C5 120.0(2)
C5 C4 H4 120.0
C4 C5 H5 119.1
C4 C5 C6 121.7(2)
C6 C5 H5 119.1
C1 C6 C7 123.74(19)
C5 C6 C1 117.9(2)
C5 C6 C7 118.37(19)
N1 C7 C6 127.15(19)
N1 C7 H7 116.4
C6 C7 H7 116.4
N2 C14 H14 117.8
N2 C14 C15 124.46(19)
C15 C14 H14 117.8
C16 C15 C14 116.16(19)
C16 C15 C20 120.12(19)
C20 C15 C14 123.54(19)
C15 C16 H16 120.1
C17 C16 C15 119.8(2)
C17 C16 H16 120.1
C16 C17 H17 120.1
C16 C17 C18 119.9(2)
C18 C17 H17 120.1
C17 C18 H18 119.1
C19 C18 C17 121.7(2)
C19 C18 H18 119.1
C18 C19 H19 120.5
C18 C19 C20 119.0(2)
C20 C19 H19 120.5
O2 C20 C15 123.92(18)
O2 C20 C19 116.6(2)
C19 C20 C15 119.5(2)
O3 C21 C22 118.29(19)
O4 C21 O3 123.06(19)
O4 C21 C22 118.65(18)
C21 C22 H22 118.5
C23 C22 C21 123.0(2)
C23 C22 H22 118.5
C22 C23 H23 118.8
C22 C23 C24 122.5(2)
C24 C23 H23 118.8
O5 C24 O6 123.0(2)
O5 C24 C23 124.2(2)
O6 C24 C23 112.9(2)
N1 C8 C9 106.30(19)
N1 C8 C10 113.4(3)
N1 C8 C11 105.99(17)
C9 C8 C11 111.2(2)
C10 C8 C9 110.9(3)
C10 C8 C11 109.0(3)
C8 C9 H9A 109.5
C8 C9 H9B 109.5
C8 C9 H9C 109.5
H9A C9 H9B 109.5
H9A C9 H9C 109.5
H9B C9 H9C 109.5
C8 C10 H10A 109.5
C8 C10 H10B 109.5
C8 C10 H10C 109.5
H10A C10 H10B 109.5
H10A C10 H10C 109.5
H10B C10 H10C 109.5
N2 C11 C8 103.90(17)
N2 C11 C12 111.4(4)
N2 C11 C13 107.25(19)
C12 C11 C8 111.8(4)
C13 C11 C8 112.5(2)
C13 C11 C12 109.8(4)
C11 C12 H12A 109.5
C11 C12 H12B 109.5
C11 C12 H12C 109.5
H12A C12 H12B 109.5
H12A C12 H12C 109.5
H12B C12 H12C 109.5
C11 C13 H13A 109.5
C11 C13 H13B 109.5
C11 C13 H13C 109.5
H13A C13 H13B 109.5
H13A C13 H13C 109.5
H13B C13 H13C 109.5
N1 C8' C9' 100.8(16)
N1 C8' C10' 116.9(9)
N1 C8' C11' 110.0(7)
C9' C8' C10' 111.9(17)
C9' C8' C11' 107.8(18)
C11' C8' C10' 109.0(11)
C8' C9' H9'A 109.5
C8' C9' H9'B 109.5
C8' C9' H9'C 109.5
H9'A C9' H9'B 109.5
H9'A C9' H9'C 109.5
H9'B C9' H9'C 109.5
C8' C10' H10D 109.3
C8' C10' H10E 109.3
C8' C10' H10F 110.1
H10D C10' H10E 109.5
H10D C10' H10F 109.3
H10E C10' H10F 109.3
N2 C11' C8' 92.4(6)
N2 C11' C12' 112.3(9)
N2 C11' C13' 112(2)
C12' C11' C8' 111.4(11)
C13' C11' C8' 117(2)
C13' C11' C12' 111(2)
C11' C12' H12D 109.5
C11' C12' H12E 109.5
C11' C12' H12F 109.5
H12D C12' H12E 109.5
H12D C12' H12F 109.5
H12E C12' H12F 109.5
C11' C13' H13D 109.5
C11' C13' H13E 109.5
C11' C13' H13F 109.5
H13D C13' H13E 109.5
H13D C13' H13F 109.5
H13E C13' H13F 109.5

loop_
_geom_bond_atom_site_label_1
_geom_bond_atom_site_label_2
_geom_bond_distance
Mn1 O1 1.8900(15)
Mn1 O2 1.8315(15)
Mn1 O3 2.1008(16)
Mn1 N1 1.9606(17)
Mn1 N2 2.0120(17)
O1 C1 1.314(2)
O2 C20 1.322(3)
O3 C21 1.292(2)
O4 C21 1.249(3)
O5 C24 1.202(3)
O6 H6 0.84(4)
O6 C24 1.333(3)
N1 C7 1.289(3)
N1 C8 1.525(2)
N1 C8' 1.540(5)
N2 C14 1.281(3)
N2 C11 1.529(2)
N2 C11' 1.531(5)
C1 C2 1.425(3)
C1 C6 1.403(3)
C2 H2 0.9500
C2 C3 1.368(3)
C3 H3 0.9500
C3 C4 1.383(3)
C4 H4 0.9500
C4 C5 1.396(3)
C5 H5 0.9500
C5 C6 1.400(3)
C6 C7 1.456(3)
C7 H7 0.9500
C14 H14 0.9500
C14 C15 1.427(3)
C15 C16 1.403(3)
C15 C20 1.423(3)
C16 H16 0.9500
C16 C17 1.359(3)
C17 H17 0.9500
C17 C18 1.410(3)
C18 H18 0.9500
C18 C19 1.378(3)
C19 H19 0.9500
C19 C20 1.390(3)
C21 C22 1.511(3)
C22 H22 0.9500
C22 C23 1.343(3)
C23 H23 0.9500
C23 C24 1.499(3)
C8 C9 1.538(3)
C8 C10 1.532(5)
C8 C11 1.551(3)
C9 H9A 0.9800
C9 H9B 0.9800
C9 H9C 0.9800
C10 H10A 0.9800
C10 H10B 0.9800
C10 H10C 0.9800
C11 C12 1.549(5)
C11 C13 1.536(4)
C12 H12A 0.9800
C12 H12B 0.9800
C12 H12C 0.9800
C13 H13A 0.9800
C13 H13B 0.9800
C13 H13C 0.9800
C8' C9' 1.542(8)
C8' C10' 1.553(8)
C8' C11' 1.553(8)
C9' H9'A 0.9800
C9' H9'B 0.9800
C9' H9'C 0.9800
C10' H10D 0.9798
C10' H10E 0.9800
C10' H10F 0.9800
C11' C12' 1.548(8)
C11' C13' 1.545(9)
C12' H12D 0.9800
C12' H12E 0.9800
C12' H12F 0.9800
C13' H13D 0.9800
C13' H13E 0.9800
C13' H13F 0.9800

loop_
_geom_hbond_atom_site_label_D
_geom_hbond_atom_site_label_H
_geom_hbond_atom_site_label_A
_geom_hbond_distance_DH
_geom_hbond_distance_HA
_geom_hbond_distance_DA
_geom_hbond_angle_DHA
_geom_hbond_site_symmetry_A
O6 H6 O4 0.84(4) 1.84(4) 2.630(2) 155(3) 2_445

loop_
_geom_torsion_atom_site_label_1
_geom_torsion_atom_site_label_2
_geom_torsion_atom_site_label_3
_geom_torsion_atom_site_label_4
_geom_torsion
Mn1 O1 C1 C2 -163.71(16)
Mn1 O1 C1 C6 18.0(3)
Mn1 O2 C20 C15 -13.3(3)
Mn1 O2 C20 C19 168.62(17)
Mn1 O3 C21 O4 -169.35(16)
Mn1 O3 C21 C22 10.5(3)
Mn1 N1 C7 C6 0.4(3)
Mn1 N1 C8 C9 -78.7(2)
Mn1 N1 C8 C10 159.2(3)
Mn1 N1 C8 C11 39.7(2)
Mn1 N1 C8' C9' -160.6(16)
Mn1 N1 C8' C10' 78.0(11)
Mn1 N1 C8' C11' -47.0(8)
Mn1 N2 C14 C15 2.8(3)
Mn1 N2 C11 C8 32.3(2)
Mn1 N2 C11 C12 152.9(4)
Mn1 N2 C11 C13 -86.9(2)
Mn1 N2 C11' C8' -47.8(8)
Mn1 N2 C11' C12' 66.5(11)
Mn1 N2 C11' C13' -168(2)
O1 Mn1 O2 C20 177.5(2)
O1 C1 C2 C3 -176.4(2)
O1 C1 C6 C5 176.10(19)
O1 C1 C6 C7 -1.8(3)
O2 Mn1 O1 C1 175.46(18)
O3 Mn1 O1 C1 78.48(18)
O3 Mn1 O2 C20 -85.4(2)
O3 C21 C22 C23 -152.9(2)
O4 C21 C22 C23 27.0(3)
N1 Mn1 O1 C1 -19.80(18)
N1 Mn1 O2 C20 81.3(4)
N1 C8 C11 N2 -42.6(2)
N1 C8 C11 C12 -162.9(4)
N1 C8 C11 C13 73.1(2)
N1 C8' C11' N2 57.0(9)
N1 C8' C11' C12' -58.1(10)
N1 C8' C11' C13' 173(2)
N2 Mn1 O1 C1 -90.5(3)
N2 Mn1 O2 C20 16.9(2)
N2 C14 C15 C16 -178.5(2)
N2 C14 C15 C20 6.5(4)
C1 C2 C3 C4 -0.8(4)
C1 C6 C7 N1 -7.5(4)
C2 C1 C6 C5 -2.1(3)
C2 C1 C6 C7 180.0(2)
C2 C3 C4 C5 0.0(4)
C3 C4 C5 C6 -0.3(4)
C4 C5 C6 C1 1.4(3)
C4 C5 C6 C7 179.4(2)
C5 C6 C7 N1 174.6(2)
C6 C1 C2 C3 1.9(3)
C7 N1 C8 C9 92.6(2)
C7 N1 C8 C10 -29.5(4)
C7 N1 C8 C11 -149.0(2)
C7 N1 C8' C9' 41.5(17)
C7 N1 C8' C10' -80.0(12)
C7 N1 C8' C11' 155.1(5)
C14 N2 C11 C8 -158.6(2)
C14 N2 C11 C12 -38.1(4)
C14 N2 C11 C13 82.1(3)
C14 N2 C11' C8' 150.9(5)
C14 N2 C11' C12' -94.9(11)
C14 N2 C11' C13' 31(3)
C14 C15 C16 C17 -176.7(2)
C14 C15 C20 O2 -1.6(4)
C14 C15 C20 C19 176.4(2)
C15 C16 C17 C18 0.6(3)
C16 C15 C20 O2 -176.5(2)
C16 C15 C20 C19 1.6(3)
C16 C17 C18 C19 0.2(4)
C17 C18 C19 C20 -0.2(4)
C18 C19 C20 O2 177.5(2)
C18 C19 C20 C15 -0.7(4)
C20 C15 C16 C17 -1.5(3)
C21 C22 C23 C24 177.77(19)
C22 C23 C24 O5 14.1(4)
C22 C23 C24 O6 -166.6(2)
C8 N1 C7 C6 -170.3(2)
C9 C8 C11 N2 72.5(2)
C9 C8 C11 C12 -47.8(4)
C9 C8 C11 C13 -171.8(2)
C10 C8 C11 N2 -164.9(3)
C10 C8 C11 C12 74.8(5)
C10 C8 C11 C13 -49.3(4)
C11 N2 C14 C15 -165.3(2)
C8' N1 C7 C6 155.4(6)
C9' C8' C11' N2 166.0(16)
C9' C8' C11' C12' 50.8(18)
C9' C8' C11' C13' -78(3)
C10' C8' C11' N2 -72.4(9)
C10' C8' C11' C12' 172.5(10)
C10' C8' C11' C13' 43(2)
C11' N2 C14 C15 162.4(5)
